data_1549435
loop_
_publ_author_name
'Caputo, Dimitri F. J.'
'Arroniz, Carlos'
'D\"urr, Alexander B'
'Mousseau, James J.'
'Stepan, Antonia F.'
'Mansfield, Steven J.'
'Anderson, Edward A.'

_publ_section_title
;
 Synthesis and applications of highly functionalized 1-halo-3-substituted
 bicyclo[1.1.1]pentanes.
;
_journal_issue 23
_journal_name_full 'Chemical science'
_journal_page_first 5295
_journal_page_last 5300
_journal_paper_doi 10.1039/c8sc01355a
_journal_volume 9
_journal_year 2018
_chemical_compound_source synthetic
_chemical_formula_moiety 'C21 H30 N2 O1'
_chemical_formula_sum 'C21 H30 N2 O'
_chemical_formula_weight 326.48
_chemical_melting_point 357.5(5)
_space_group_IT_number 14
_space_group_name_Hall '-P 2yn'
_space_group_name_H-M_alt 'P 1 21/n 1'
_symmetry_cell_setting monoclinic
_symmetry_space_group_name_Hall '-P 2yn'
_symmetry_space_group_name_H-M 'P 1 21/n 1'
_atom_sites_solution_hydrogens difmap
_atom_sites_solution_primary other
_audit_creation_date 2017-10-30
_audit_creation_method CRYSTALS_ver_14.61_build_6236
_audit_update_record
;
2018-02-21 deposited with the CCDC.
2018-05-21 downloaded from the CCDC.
;
_cell_angle_alpha 90
_cell_angle_beta 92.4149(18)
_cell_angle_gamma 90
_cell_formula_units_Z 4
_cell_length_a 14.7270(3)
_cell_length_b 5.77560(10)
_cell_length_c 21.9219(5)
_cell_measurement_reflns_used 8824
_cell_measurement_temperature 150
_cell_measurement_theta_max 76
_cell_measurement_theta_min 4
_cell_volume 1862.96(7)
_computing_cell_refinement 'CrysAlisPro, (Agilent, 2011)'
_computing_data_collection 'SuperNova, (Oxford Diffraction, 2010)'
_computing_data_reduction 'CrysAlisPro, (Agilent, 2011)'
_computing_molecular_graphics 'CAMERON (Watkin et al., 1996)'
_computing_publication_material 'CRYSTALS (Betteridge et al., 2003)'
_computing_structure_refinement 'CRYSTALS (Betteridge et al., 2003)'
_computing_structure_solution 'Superflip (Palatinus & Chapuis, 2007)'
_diffrn_ambient_temperature 150
_diffrn_measured_fraction_theta_full 0.997
_diffrn_measured_fraction_theta_max 0.994
_diffrn_measurement_device Area
_diffrn_measurement_device_type 'Oxford Diffraction SuperNova'
_diffrn_measurement_method \w
_diffrn_radiation_monochromator graphite
_diffrn_radiation_type 'Cu K\a'
_diffrn_radiation_wavelength 1.54184
_diffrn_reflns_av_R_equivalents 0.0229
_diffrn_reflns_av_sigmaI/netI 0.0314
_diffrn_reflns_limit_h_max 12
_diffrn_reflns_limit_h_min -18
_diffrn_reflns_limit_k_max 7
_diffrn_reflns_limit_k_min -7
_diffrn_reflns_limit_l_max 27
_diffrn_reflns_limit_l_min -27
_diffrn_reflns_number 19286
_diffrn_reflns_theta_full 74.791
_diffrn_reflns_theta_max 76.317
_diffrn_reflns_theta_min 3.547
_diffrn_standards_number 0
_exptl_absorpt_coefficient_mu 0.549
_exptl_absorpt_correction_T_max 0.90
_exptl_absorpt_correction_T_min 0.74
_exptl_absorpt_correction_type multi-scan
_exptl_absorpt_process_details 'CrysAlisPro, (Agilent, 2011)'
_exptl_crystal_colour clear_pale_colourless
_exptl_crystal_density_diffrn 1.164
_exptl_crystal_density_meas ?
_exptl_crystal_density_method 'not measured'
_exptl_crystal_description block
_exptl_crystal_F_000 712
_exptl_crystal_size_max 0.25
_exptl_crystal_size_mid 0.21
_exptl_crystal_size_min 0.19
_refine_diff_density_max 0.22
_refine_diff_density_min -0.22
_refine_ls_extinction_method None
_refine_ls_goodness_of_fit_ref 0.9976
_refine_ls_hydrogen_treatment constr
_refine_ls_matrix_type full
_refine_ls_number_parameters 263
_refine_ls_number_reflns 3885
_refine_ls_number_restraints 462
_refine_ls_R_factor_all 0.0408
_refine_ls_R_factor_gt 0.0377
_refine_ls_shift/su_max 0.0006095
_refine_ls_shift/su_mean 0.0000857
_refine_ls_structure_factor_coef Fsqd
_refine_ls_weighting_details
;
 Method= Modified Sheldrick 
 w=1/[\s^2^(F^2^) + ( 0.05P)^2^ + 0.65P] 
 ,where P=(max(Fo^2^,0) + 2Fc^2^)/3 
;
_refine_ls_weighting_scheme calc
_refine_ls_wR_factor_all 0.0984
_refine_ls_wR_factor_gt 0.0948
_refine_ls_wR_factor_ref 0.0984
_reflns_limit_h_max 18
_reflns_limit_h_min -18
_reflns_limit_k_max 7
_reflns_limit_k_min 0
_reflns_limit_l_max 27
_reflns_limit_l_min 0
_reflns_number_gt 3559
_reflns_number_total 3885
_reflns_threshold_expression I>2.0\s(I)
_oxford_diffrn_Wilson_B_factor 2.36
_oxford_diffrn_Wilson_scale 0.02
_oxford_refine_ls_r_factor_ref 0.0408
_oxford_refine_ls_scale 6.78(15)
_oxford_reflns_number_all 3885
_oxford_reflns_threshold_expression_ref I>-3.0\s(I)
_oxford_structure_analysis_title 072eaa17
_cod_data_source_file c8sc01355a2.cif
_cod_data_source_block 13
_cod_depositor_comments
;
The following automatic conversions were performed:

'_chemical_melting_point' value '357-358' was changed to '357.5(5)' -
the average value was taken and precision was estimated.

'_atom_sites_solution_primary' value 'Other' changed to 'other'
according to
/home/data/users/saulius/crontab/automatic-downloads/rss-feeds/RSC/lib/dictionaries/cif_core.dic
dictionary named 'cif_core.dic' version 2.4.2 from 2011-04-26.

'_exptl_crystal_density_meas' value 'not measured' was changed to '?'
- the value is perceived as not measured.

Automatic conversion script
Id: cif_fix_values 4973 2017-02-22 13:04:09Z antanas 

 Adding full bibliography for 1549433--1549437.cif.
;
_cod_original_sg_symbol_H-M 'P 21/n '
_cod_original_formula_sum 'C21 H30 N2 O1'
_cod_database_code 1549435

loop_
_symmetry_equiv_pos_as_xyz
x,y,z
-x,-y,-z
x+1/2,-y+1/2,z+1/2
-x+1/2,y+1/2,-z+1/2

loop_
_atom_site_label
_atom_site_type_symbol
_atom_site_fract_x
_atom_site_fract_y
_atom_site_fract_z
_atom_site_U_iso_or_equiv
_atom_site_occupancy
_atom_site_adp_type
_atom_site_refinement_flags_posn
_atom_site_refinement_flags_occupancy
_atom_site_disorder_assembly
_atom_site_disorder_group
C1 C 0.56785(17) 0.1205(6) 0.36385(14) 0.0456 0.520(12) Uani D P 1 1
C2 C 0.6241(4) 0.3447(8) 0.36822(12) 0.0412 0.520(12) Uani D P 1 1
C3 C 0.61710(9) 0.2590(3) 0.43491(11) 0.0263 0.520(12) Uani D P 1 1
C4 C 0.51525(16) 0.2091(11) 0.41831(16) 0.0467 0.520(12) Uani D P 1 1
C5 C 0.6369(4) 0.0135(6) 0.4104(2) 0.0438 0.520(12) Uani D P 1 1
C6 C 0.65653(6) 0.36988(18) 0.49160(4) 0.0309 1.0000 Uani D . . .
C7 C 0.75727(7) 0.42196(18) 0.48519(4) 0.0250 1.0000 Uani D . . .
N8 N 0.80019(6) 0.53737(14) 0.53885(4) 0.0216 1.0000 Uani . . . .
C9 C 0.77730(7) 0.78510(18) 0.53831(4) 0.0232 1.0000 Uani . . . .
C10 C 0.82010(6) 0.90982(18) 0.59371(4) 0.0227 1.0000 Uani . . . .
C11 C 0.92298(6) 0.87988(17) 0.59599(4) 0.0198 1.0000 Uani . . . .
C12 C 0.94662(7) 0.62355(17) 0.59261(4) 0.0227 1.0000 Uani . . . .
C13 C 0.89929(7) 0.51485(17) 0.53661(5) 0.0232 1.0000 Uani . . . .
N14 N 0.96732(5) 0.99254(15) 0.65018(4) 0.0214 1.0000 Uani . . . .
C15 C 1.05309(7) 1.07883(19) 0.64557(5) 0.0264 1.0000 Uani . . . .
O16 O 1.09232(5) 1.07314(17) 0.59749(4) 0.0373 1.0000 Uani . . . .
C17 C 1.09723(8) 1.1821(3) 0.70322(5) 0.0379 1.0000 Uani . . . .
C18 C 1.17417(9) 1.3448(3) 0.69118(6) 0.0472 1.0000 Uani . . . .
C19 C 0.92330(6) 0.98598(17) 0.70762(4) 0.0209 1.0000 Uani . . . .
C20 C 0.93728(7) 0.80240(19) 0.74774(5) 0.0258 1.0000 Uani . . . .
C21 C 0.89411(7) 0.7994(2) 0.80312(5) 0.0287 1.0000 Uani . . . .
C22 C 0.83733(7) 0.9799(2) 0.81850(5) 0.0269 1.0000 Uani . . . .
C23 C 0.82303(7) 1.1620(2) 0.77810(5) 0.0281 1.0000 Uani . . . .
C24 C 0.86543(7) 1.16495(18) 0.72271(5) 0.0254 1.0000 Uani . . . .
C101 C 0.56761(18) 0.1272(7) 0.36175(14) 0.0439 0.480(12) Uani D P 1 2
C102 C 0.5953(5) 0.3820(7) 0.37148(17) 0.0475 0.480(12) Uani D P 1 2
C103 C 0.61661(10) 0.2612(4) 0.43359(12) 0.0316 0.480(12) Uani D P 1 2
C104 C 0.5232(3) 0.1379(11) 0.42406(16) 0.0447 0.480(12) Uani D P 1 2
C105 C 0.6568(3) 0.0599(10) 0.3963(2) 0.0440 0.480(12) Uani D P 1 2
H11 H 0.5421 0.0463 0.3265 0.0553 0.520(12) Uiso R P 1 1
H21 H 0.6857 0.3328 0.3520 0.0475 0.520(12) Uiso R P 1 1
H22 H 0.5929 0.4951 0.3572 0.0496 0.520(12) Uiso R P 1 1
H41 H 0.4830 0.0891 0.4425 0.0553 0.520(12) Uiso R P 1 1
H42 H 0.4766 0.3437 0.4103 0.0559 0.520(12) Uiso R P 1 1
H51 H 0.7005 -0.0127 0.3972 0.0537 0.520(12) Uiso R P 1 1
H52 H 0.6148 -0.1123 0.4352 0.0525 0.520(12) Uiso R P 1 1
H61 H 0.6478 0.2725 0.5282 0.0375 0.520(12) Uiso R P 1 1
H62 H 0.6250 0.5168 0.4962 0.0381 0.520(12) Uiso R P 1 1
H63 H 0.6522 0.2563 0.5257 0.0375 0.480(12) Uiso R P 1 2
H64 H 0.6232 0.5092 0.5021 0.0379 0.480(12) Uiso R P 1 2
H71 H 0.7897 0.2750 0.4795 0.0298 1.0000 Uiso R . . .
H72 H 0.7654 0.5163 0.4486 0.0297 1.0000 Uiso R . . .
H91 H 0.7989 0.8567 0.5005 0.0271 1.0000 Uiso R . . .
H92 H 0.7103 0.8016 0.5391 0.0287 1.0000 Uiso R . . .
H101 H 0.7966 0.8445 0.6308 0.0263 1.0000 Uiso R . . .
H102 H 0.8041 1.0760 0.5921 0.0275 1.0000 Uiso R . . .
H111 H 0.9469 0.9564 0.5606 0.0228 1.0000 Uiso R . . .
H121 H 1.0129 0.6046 0.5907 0.0276 1.0000 Uiso R . . .
H122 H 0.9264 0.5445 0.6294 0.0265 1.0000 Uiso R . . .
H131 H 0.9146 0.3506 0.5351 0.0284 1.0000 Uiso R . . .
H132 H 0.9208 0.5917 0.4992 0.0270 1.0000 Uiso R . . .
H171 H 1.1179 1.0542 0.7277 0.0483 1.0000 Uiso R . . .
H172 H 1.0520 1.2591 0.7275 0.0474 1.0000 Uiso R . . .
H181 H 1.2013 1.4053 0.7291 0.0689 1.0000 Uiso R . . .
H182 H 1.2210 1.2638 0.6698 0.0717 1.0000 Uiso R . . .
H183 H 1.1531 1.4770 0.6656 0.0725 1.0000 Uiso R . . .
H201 H 0.9762 0.6800 0.7366 0.0319 1.0000 Uiso R . . .
H211 H 0.9044 0.6733 0.8306 0.0334 1.0000 Uiso R . . .
H221 H 0.8081 0.9741 0.8561 0.0323 1.0000 Uiso R . . .
H231 H 0.7832 1.2878 0.7875 0.0341 1.0000 Uiso R . . .
H241 H 0.8554 1.2903 0.6950 0.0314 1.0000 Uiso R . . .
H1011 H 0.5412 0.0570 0.3241 0.0533 0.480(12) Uiso R P 1 2
H1021 H 0.6488 0.4397 0.3490 0.0570 0.480(12) Uiso R P 1 2
H1022 H 0.5474 0.4976 0.3734 0.0565 0.480(12) Uiso R P 1 2
H1041 H 0.5159 -0.0110 0.4441 0.0533 0.480(12) Uiso R P 1 2
H1042 H 0.4672 0.2316 0.4270 0.0546 0.480(12) Uiso R P 1 2
H1051 H 0.7131 0.0940 0.3758 0.0531 0.480(12) Uiso R P 1 2
H1052 H 0.6592 -0.0979 0.4161 0.0534 0.480(12) Uiso R P 1 2

loop_
_atom_site_aniso_label
_atom_site_aniso_U_11
_atom_site_aniso_U_22
_atom_site_aniso_U_33
_atom_site_aniso_U_23
_atom_site_aniso_U_13
_atom_site_aniso_U_12
C1 0.053(2) 0.056(2) 0.027(2) 0.000(2) -0.0113(19) -0.026(2)
C2 0.0425(19) 0.0527(18) 0.0275(13) 0.0091(12) -0.0110(11) -0.0208(15)
C3 0.0275(19) 0.0303(19) 0.0210(17) 0.0064(16) -0.0003(17) -0.0061(17)
C4 0.0353(15) 0.067(2) 0.0370(15) 0.0048(15) -0.0086(12) -0.0141(13)
C5 0.0529(19) 0.0352(15) 0.0424(17) -0.0067(13) -0.0098(14) -0.0102(13)
C6 0.0294(5) 0.0377(6) 0.0257(5) -0.0051(4) 0.0016(4) -0.0064(4)
C7 0.0279(5) 0.0258(5) 0.0214(5) -0.0033(4) 0.0011(4) -0.0021(4)
N8 0.0231(4) 0.0208(4) 0.0208(4) -0.0016(3) -0.0001(3) -0.0006(3)
C9 0.0227(5) 0.0234(5) 0.0235(5) -0.0011(4) -0.0002(4) 0.0024(4)
C10 0.0225(5) 0.0232(5) 0.0225(5) -0.0031(4) 0.0025(4) 0.0016(4)
C11 0.0222(5) 0.0208(5) 0.0164(4) -0.0004(3) 0.0026(3) -0.0010(4)
C12 0.0233(5) 0.0222(5) 0.0226(5) 0.0004(4) -0.0002(4) 0.0022(4)
C13 0.0243(5) 0.0204(5) 0.0249(5) -0.0026(4) 0.0018(4) 0.0021(4)
N14 0.0217(4) 0.0249(4) 0.0179(4) -0.0025(3) 0.0039(3) -0.0025(3)
C15 0.0238(5) 0.0311(5) 0.0246(5) -0.0016(4) 0.0045(4) -0.0040(4)
O16 0.0289(4) 0.0568(6) 0.0270(4) -0.0063(4) 0.0102(3) -0.0126(4)
C17 0.0319(6) 0.0548(8) 0.0273(5) -0.0076(5) 0.0036(4) -0.0153(5)
C18 0.0395(7) 0.0605(9) 0.0417(7) -0.0122(6) 0.0041(5) -0.0224(6)
C19 0.0201(4) 0.0247(5) 0.0180(4) -0.0025(4) 0.0026(3) -0.0032(4)
C20 0.0258(5) 0.0288(5) 0.0228(5) 0.0001(4) 0.0011(4) 0.0045(4)
C21 0.0314(5) 0.0338(6) 0.0207(5) 0.0055(4) 0.0003(4) 0.0012(4)
C22 0.0255(5) 0.0369(6) 0.0187(4) -0.0023(4) 0.0041(4) -0.0034(4)
C23 0.0288(5) 0.0296(5) 0.0266(5) -0.0041(4) 0.0077(4) 0.0022(4)
C24 0.0291(5) 0.0231(5) 0.0245(5) 0.0006(4) 0.0056(4) 0.0000(4)
C101 0.048(2) 0.059(2) 0.024(2) 0.001(2) -0.003(2) -0.027(2)
C102 0.042(2) 0.0525(19) 0.0460(18) 0.0161(15) -0.0200(14) -0.0168(16)
C103 0.028(2) 0.036(2) 0.029(2) -0.0056(19) -0.005(2) -0.008(2)
C104 0.0392(17) 0.058(2) 0.0366(17) -0.0067(15) 0.0021(13) -0.0234(15)
C105 0.0445(17) 0.045(2) 0.0427(18) -0.0153(16) 0.0003(14) -0.0101(15)

loop_
_atom_type_symbol
_atom_type_scat_dispersion_real
_atom_type_scat_dispersion_imag
_atom_type_scat_Cromer_Mann_a1
_atom_type_scat_Cromer_Mann_b1
_atom_type_scat_Cromer_Mann_a2
_atom_type_scat_Cromer_Mann_b2
_atom_type_scat_Cromer_Mann_a3
_atom_type_scat_Cromer_Mann_b3
_atom_type_scat_Cromer_Mann_a4
_atom_type_scat_Cromer_Mann_b4
_atom_type_scat_Cromer_Mann_c
_atom_type_scat_source
C 0.0181 0.0091 2.3100 20.8439 1.0200 10.2075 1.5886 0.5687 0.8650 51.6512 0.2156 'International Tables Vol C 4.2.6.8 and 6.1.1.4'
H 0.0000 0.0000 0.4930 10.5109 0.3229 26.1257 0.1402 3.1424 0.0408 57.7998 0.0030 'International Tables Vol C 4.2.6.8 and 6.1.1.4'
N 0.0311 0.0180 12.2126 0.0057 3.1322 9.8933 2.0125 28.9975 1.1663 0.5826 -11.5290 'International Tables Vol C 4.2.6.8 and 6.1.1.4'
O 0.0492 0.0322 3.0485 13.2771 2.2868 5.7011 1.5463 0.3239 0.8670 32.9089 0.2508 'International Tables Vol C 4.2.6.8 and 6.1.1.4'

loop_
_geom_angle_atom_site_label_1
_geom_angle_atom_site_label_2
_geom_angle_atom_site_label_3
_geom_angle
_geom_angle_publ_flag
C2 C1 C4 87.67(5) yes
C2 C1 C5 87.57(5) yes
C4 C1 C5 87.63(5) yes
C2 C1 H11 127.3 no
C4 C1 H11 126.9 no
C5 C1 H11 126.6 no
C1 C2 C3 74.53(5) yes
C1 C2 H21 114.8 no
C3 C2 H21 114.5 no
C1 C2 H22 118.2 no
C3 C2 H22 116.9 no
H21 C2 H22 112.9 no
C2 C3 C4 86.58(5) yes
C2 C3 C5 86.80(5) yes
C4 C3 C5 86.71(5) yes
C2 C3 C6 127.49(5) yes
C4 C3 C6 127.70(5) yes
C5 C3 C6 127.52(5) yes
C1 C4 C3 74.40(5) yes
C1 C4 H41 116.5 no
C3 C4 H41 118.5 no
C1 C4 H42 115.8 no
C3 C4 H42 116.4 no
H41 C4 H42 111.1 no
C1 C5 C3 74.56(5) yes
C1 C5 H51 117.9 no
C3 C5 H51 115.4 no
C1 C5 H52 116.4 no
C3 C5 H52 114.8 no
H51 C5 H52 112.7 no
C3 C6 C7 110.69(5) yes
C3 C6 H61 111.7 no
C7 C6 H61 110.2 no
C3 C6 H62 106.8 no
C7 C6 H62 107.9 no
H61 C6 H62 109.4 no
C7 C6 C103 110.41(5) yes
C7 C6 H63 106.9 no
C103 C6 H63 108.8 no
C7 C6 H64 111.1 no
C103 C6 H64 111.0 no
H63 C6 H64 108.5 no
C6 C7 N8 113.72(7) yes
C6 C7 H71 108.7 no
N8 C7 H71 107.3 no
C6 C7 H72 109.7 no
N8 C7 H72 109.8 no
H71 C7 H72 107.4 no
C7 N8 C9 110.12(8) yes
C7 N8 C13 109.11(7) yes
C9 N8 C13 108.30(8) yes
N8 C9 C10 111.49(8) yes
N8 C9 H91 109.3 no
C10 C9 H91 109.4 no
N8 C9 H92 108.7 no
C10 C9 H92 108.6 no
H91 C9 H92 109.2 no
C9 C10 C11 110.45(8) yes
C9 C10 H101 109.4 no
C11 C10 H101 108.5 no
C9 C10 H102 109.9 no
C11 C10 H102 110.3 no
H101 C10 H102 108.3 no
C10 C11 C12 109.74(8) yes
C10 C11 N14 112.35(7) yes
C12 C11 N14 111.82(8) yes
C10 C11 H111 108.4 no
C12 C11 H111 108.2 no
N14 C11 H111 106.1 no
C11 C12 C13 110.02(8) yes
C11 C12 H121 109.8 no
C13 C12 H121 109.9 no
C11 C12 H122 109.5 no
C13 C12 H122 109.0 no
H121 C12 H122 108.6 no
C12 C13 N8 111.03(8) yes
C12 C13 H131 109.3 no
N8 C13 H131 108.6 no
C12 C13 H132 109.3 no
N8 C13 H132 109.8 no
H131 C13 H132 108.8 no
C11 N14 C15 118.60(8) yes
C11 N14 C19 119.32(7) yes
C15 N14 C19 121.73(8) yes
N14 C15 O16 121.71(10) yes
N14 C15 C17 116.53(9) yes
O16 C15 C17 121.75(9) yes
C15 C17 C18 113.51(10) yes
C15 C17 H171 106.2 no
C18 C17 H171 110.9 no
C15 C17 H172 110.7 no
C18 C17 H172 110.3 no
H171 C17 H172 104.7 no
C17 C18 H181 111.1 no
C17 C18 H182 109.8 no
H181 C18 H182 108.2 no
C17 C18 H183 111.2 no
H181 C18 H183 108.4 no
H182 C18 H183 108.0 no
N14 C19 C20 120.92(9) yes
N14 C19 C24 119.46(9) yes
C20 C19 C24 119.61(9) yes
C19 C20 C21 120.05(9) yes
C19 C20 H201 118.8 no
C21 C20 H201 121.2 no
C20 C21 C22 120.26(10) yes
C20 C21 H211 119.6 no
C22 C21 H211 120.2 no
C21 C22 C23 119.49(9) yes
C21 C22 H221 119.1 no
C23 C22 H221 121.4 no
C22 C23 C24 120.44(10) yes
C22 C23 H231 121.0 no
C24 C23 H231 118.6 no
C23 C24 C19 120.14(10) yes
C23 C24 H241 120.3 no
C19 C24 H241 119.6 no
C102 C101 C104 87.64(5) yes
C102 C101 C105 87.57(5) yes
C104 C101 C105 87.67(5) yes
C102 C101 H1011 127.0 no
C104 C101 H1011 126.3 no
C105 C101 H1011 127.4 no
C101 C102 C103 74.57(5) yes
C101 C102 H1021 117.3 no
C103 C102 H1021 116.5 no
C101 C102 H1022 118.3 no
C103 C102 H1022 113.1 no
H1021 C102 H1022 112.3 no
C102 C103 C6 127.44(5) yes
C102 C103 C104 86.73(5) yes
C6 C103 C104 127.76(5) yes
C102 C103 C105 86.70(5) yes
C6 C103 C105 127.51(5) yes
C104 C103 C105 86.64(5) yes
C101 C104 C103 74.40(5) yes
C101 C104 H1041 115.1 no
C103 C104 H1041 117.2 no
C101 C104 H1042 117.7 no
C103 C104 H1042 118.3 no
H1041 C104 H1042 110.2 no
C101 C105 C103 74.52(5) yes
C101 C105 H1051 116.4 no
C103 C105 H1051 116.1 no
C101 C105 H1052 116.9 no
C103 C105 H1052 117.2 no
H1051 C105 H1052 111.3 no

loop_
_geom_bond_atom_site_label_1
_geom_bond_atom_site_label_2
_geom_bond_distance
_geom_bond_publ_flag
C1 C2 1.538(2) yes
C1 C4 1.538(2) yes
C1 C5 1.540(2) yes
C1 H11 0.985 no
C2 C3 1.551(2) yes
C2 H21 0.990 no
C2 H22 1.007 no
C3 C4 1.555(2) yes
C3 C5 1.548(2) yes
C3 C6 1.494(3) yes
C4 H41 1.005 no
C4 H42 0.975 no
C5 H51 1.003 no
C5 H52 0.971 no
C6 C7 1.5261(13) yes
C6 H61 0.992 no
C6 H62 0.975 no
C6 C7 1.5261(13) yes
C6 C103 1.515(3) yes
C6 H63 0.998 no
C6 H64 0.975 no
C7 N8 1.4713(11) yes
C7 H71 0.985 no
C7 H72 0.981 no
N8 C9 1.4699(13) yes
N8 C13 1.4681(12) yes
C9 C10 1.5254(13) yes
C9 H91 0.991 no
C9 H92 0.992 no
C10 C11 1.5237(13) yes
C10 H101 0.974 no
C10 H102 0.989 no
C11 C12 1.5233(13) yes
C11 N14 1.4819(12) yes
C11 H111 0.972 no
C12 C13 1.5215(13) yes
C12 H121 0.984 no
C12 H122 0.983 no
C13 H131 0.976 no
C13 H132 0.996 no
N14 C15 1.3655(13) yes
N14 C19 1.4409(12) yes
C15 O16 1.2237(13) yes
C15 C17 1.5185(15) yes
C17 C18 1.5040(17) yes
C17 H171 0.956 no
C17 H172 0.978 no
C18 H181 0.972 no
C18 H182 0.971 no
C18 H183 0.990 no
C19 C20 1.3874(14) yes
C19 C24 1.3884(14) yes
C20 C21 1.3940(14) yes
C20 H201 0.949 no
C21 C22 1.3870(16) yes
C21 H211 0.953 no
C22 C23 1.3852(16) yes
C22 H221 0.947 no
C23 C24 1.3888(14) yes
C23 H231 0.962 no
C24 H241 0.953 no
C101 C102 1.540(2) yes
C101 C104 1.540(2) yes
C101 C105 1.539(2) yes
C101 H1011 0.986 no
C102 C103 1.550(2) yes
C102 H1021 1.004 no
C102 H1022 0.973 no
C103 C104 1.555(2) yes
C103 C105 1.553(2) yes
C104 H1041 0.974 no
C104 H1042 0.990 no
C105 H1051 0.980 no
C105 H1052 1.009 no
